data_7036906
loop_
_publ_author_name
'Coe, Benjamin J.'
'Helliwell, Madeleine'
'Raftery, James'
'S\'anchez, Sergio'
'Peers, Martyn K.'
'Scrutton, Nigel S.'

_publ_section_title
;
 Cyclometalated Ir(iii) complexes of deprotonated N-methylbipyridinium
 ligands: effects of quaternised N centre position on luminescence.
;
_journal_issue 47
_journal_name_full 'Dalton transactions (Cambridge, England : 2003)'
_journal_page_first 20392
_journal_page_last 20405
_journal_paper_doi 10.1039/c5dt03753k
_journal_volume 44
_journal_year 2015
_chemical_formula_moiety 'C32 H28 Ir N6, 3(F6 P), C4 H10 O, C2 H3 N'
_chemical_formula_sum 'C38 H41 F18 Ir N7 O P3'
_chemical_formula_weight 1238.89
_space_group_crystal_system monoclinic
_space_group_IT_number 14
_space_group_name_Hall '-P 2yn'
_space_group_name_H-M_alt 'P 1 21/n 1'
_symmetry_space_group_name_Hall '-P 2yn'
_symmetry_space_group_name_H-M 'P 1 21/n 1'
_atom_sites_solution_hydrogens geom
_atom_sites_solution_primary direct
_audit_creation_date 2015-09-24
_audit_creation_method
;
Olex2 1.2
(compiled 2015.01.26 svn.r3150 for OlexSys, GUI svn.r4998)
;
_audit_update_record
;
2015-09-25 deposited with the CCDC.
2015-10-16 downloaded from the CCDC.
;
_cell_angle_alpha 90
_cell_angle_beta 101.7760(10)
_cell_angle_gamma 90
_cell_formula_units_Z 4
_cell_length_a 12.2122(7)
_cell_length_b 21.6961(12)
_cell_length_c 17.2606(9)
_cell_measurement_reflns_used 6573
_cell_measurement_temperature 100(2)
_cell_measurement_theta_max 26.124
_cell_measurement_theta_min 2.231
_cell_volume 4477.1(4)
_computing_molecular_graphics 'Olex2 (Dolomanov et al., 2009)'
_computing_publication_material 'Olex2 (Dolomanov et al., 2009)'
_computing_structure_refinement 'ShelXL (Sheldrick, 2008)'
_computing_structure_solution 'SIR2004 (Burla et al., 2007)'
_diffrn_ambient_temperature 100.15
_diffrn_measured_fraction_theta_full 0.999
_diffrn_measured_fraction_theta_max 0.996
_diffrn_measurement_device_type CCD
_diffrn_measurement_method 'omega scans'
_diffrn_radiation_type MoK\a
_diffrn_radiation_wavelength 0.71073
_diffrn_reflns_av_R_equivalents 0.0330
_diffrn_reflns_av_unetI/netI 0.0408
_diffrn_reflns_laue_measured_fraction_full 0.999
_diffrn_reflns_laue_measured_fraction_max 0.996
_diffrn_reflns_limit_h_max 14
_diffrn_reflns_limit_h_min -15
_diffrn_reflns_limit_k_max 27
_diffrn_reflns_limit_k_min -22
_diffrn_reflns_limit_l_max 21
_diffrn_reflns_limit_l_min -20
_diffrn_reflns_number 25575
_diffrn_reflns_point_group_measured_fraction_full 0.999
_diffrn_reflns_point_group_measured_fraction_max 0.996
_diffrn_reflns_theta_full 25.000
_diffrn_reflns_theta_max 26.358
_diffrn_reflns_theta_min 1.877
_exptl_absorpt_coefficient_mu 3.207
_exptl_absorpt_correction_T_max 0.5664
_exptl_absorpt_correction_T_min 0.453936
_exptl_absorpt_correction_type multi-scan
_exptl_absorpt_process_details SADABS
_exptl_crystal_colour Green
_exptl_crystal_density_diffrn 1.838
_exptl_crystal_density_method 'not measured'
_exptl_crystal_description Block
_exptl_crystal_F_000 2440
_exptl_crystal_size_max 0.4
_exptl_crystal_size_mid 0.3
_exptl_crystal_size_min 0.2
_refine_diff_density_max 1.354
_refine_diff_density_min -0.728
_refine_diff_density_rms 0.120
_refine_ls_extinction_method none
_refine_ls_goodness_of_fit_ref 1.013
_refine_ls_hydrogen_treatment constr
_refine_ls_matrix_type full
_refine_ls_number_parameters 618
_refine_ls_number_reflns 9101
_refine_ls_number_restraints 63
_refine_ls_restrained_S_all 1.405
_refine_ls_R_factor_all 0.0500
_refine_ls_R_factor_gt 0.0377
_refine_ls_shift/su_max 0.001
_refine_ls_shift/su_mean 0.000
_refine_ls_structure_factor_coef Fsqd
_refine_ls_weighting_details 'w=1/[\s^2^(Fo^2^)+(0.0418P)^2^+9.1204P] where P=(Fo^2^+2Fc^2^)/3'
_refine_ls_weighting_scheme calc
_refine_ls_wR_factor_gt 0.0845
_refine_ls_wR_factor_ref 0.0902
_reflns_Friedel_coverage 0.000
_reflns_number_gt 7424
_reflns_number_total 9101
_reflns_threshold_expression 'I > 2\s(I)'
_cod_data_source_file c5dt03753k2.cif
_cod_data_source_block s3652a
_cod_depositor_comments 'Adding full bibliography for 7036902--7036907.cif.'
_cod_database_code 7036906
_shelx_space_group_comment
;
The symmetry employed for this shelxl refinement is uniquely defined
by the following loop, which should always be used as a source of
symmetry information in preference to the above space-group names.
They are only intended as comments.
;
_shelx_estimated_absorpt_t_max 0.566
_shelx_estimated_absorpt_t_min 0.360
_olex2_refinement_description
;
1. Fixed Uiso
 At 1.2 times of:
  All C(H) groups, All C(H,H) groups
 At 1.5 times of:
  All C(H,H,H) groups
2. Rigid bond restraints
 F1, F2, F3, F4, F5, F6, F7, F8, F9, F10, F11, F12, F13, F14, F15, F16, F17, F18
 with sigma for 1-2 distances of 0.001 and sigma for 1-3 distances of 0.0001
3. Uiso/Uaniso restraints and constraints
F1 \\sim F2 \\sim F3 \\sim F4 \\sim F5 \\sim F6 \\sim F7 \\sim F8 \\sim F9
\\sim F10 \\sim F11 \\sim F12 \\sim F13 \\sim F14 \\sim F15 \\sim F16 \\sim F17
\\sim F18: within 1.7A with sigma of 0.001 and sigma for terminal atoms of
0.0001
4. Same fragment restrains
{P2, F7, F8, F9, F10, F11, F12} sigma for 1-2: 0.02, 1-3: 0.04
{P3, F13, F14, F15, F16, F17, F18} sigma for 1-2: 0.02, 1-3: 0.04
as
{P1, F1, F2, F3, F4, F5, F6}
5.a Secondary CH2 refined with riding coordinates:
 C2S(H2SA,H2SB), C3S(H3SA,H3SB)
5.b Aromatic/amide H refined with riding coordinates:
 C1(H1), C2(H2), C3(H3), C4(H4), C7(H7), C8(H8), C9(H9), C12(H12), C13(H13),
 C14(H14), C15(H15), C18(H18), C19(H19), C20(H20), C23(H23), C24(H24), C25(H25),
  C26(H26), C29(H29), C30(H30), C31(H31), C32(H32)
5.c Idealised Me refined as rotating group:
 C11(H11A,H11B,H11C), C22(H22A,H22B,H22C), C1S(H1SA,H1SB,H1SC), C4S(H4SA,H4SB,
 H4SC), C5S(H5SA,H5SB,H5SC)
;
_shelx_shelxl_version_number 2014/7
_olex2_submission_special_instructions 'No special instructions were received'

loop_
_space_group_symop_operation_xyz
'x, y, z'
'-x+1/2, y+1/2, -z+1/2'
'-x, -y, -z'
'x-1/2, -y-1/2, z-1/2'

loop_
_atom_site_label
_atom_site_type_symbol
_atom_site_fract_x
_atom_site_fract_y
_atom_site_fract_z
_atom_site_U_iso_or_equiv
_atom_site_adp_type
_atom_site_occupancy
_atom_site_site_symmetry_order
_atom_site_calc_flag
_atom_site_refinement_flags_posn
_atom_site_refinement_flags_adp
Ir1 Ir 0.24715(2) 0.24520(2) 0.62865(2) 0.01779(6) Uani 1 1 d . .
N1 N 0.2922(3) 0.23828(17) 0.7495(2) 0.0223(8) Uani 1 1 d . .
N2 N 0.4891(3) 0.10793(17) 0.5956(2) 0.0251(9) Uani 1 1 d . .
N3 N 0.2001(3) 0.24249(17) 0.5077(2) 0.0226(8) Uani 1 1 d . .
N4 N 0.0165(3) 0.0992(2) 0.6543(3) 0.0361(11) Uani 1 1 d . .
N5 N 0.3612(3) 0.32000(17) 0.6378(2) 0.0212(8) Uani 1 1 d . .
N6 N 0.1413(3) 0.32404(17) 0.6265(2) 0.0224(8) Uani 1 1 d . .
C1 C 0.2542(4) 0.2751(2) 0.8008(3) 0.0269(10) Uani 1 1 d . .
H1 H 0.2038 0.3075 0.7808 0.032 Uiso 1 1 calc R .
C2 C 0.2863(4) 0.2673(2) 0.8820(3) 0.0304(11) Uani 1 1 d . .
H2 H 0.2601 0.2946 0.9173 0.036 Uiso 1 1 calc R .
C3 C 0.3572(4) 0.2192(2) 0.9108(3) 0.0315(11) Uani 1 1 d . .
H3 H 0.3773 0.2118 0.9662 0.038 Uiso 1 1 calc R .
C4 C 0.3986(4) 0.1820(2) 0.8587(3) 0.0304(11) Uani 1 1 d . .
H4 H 0.4490 0.1494 0.8779 0.036 Uiso 1 1 calc R .
C5 C 0.3659(4) 0.1925(2) 0.7781(3) 0.0231(10) Uani 1 1 d . .
C6 C 0.4077(4) 0.1590(2) 0.7162(3) 0.0234(10) Uani 1 1 d . .
C7 C 0.4912(4) 0.1146(2) 0.7319(3) 0.0282(11) Uani 1 1 d . .
H7 H 0.5200 0.1016 0.7847 0.034 Uiso 1 1 calc R .
C8 C 0.5311(4) 0.0900(2) 0.6705(3) 0.0298(11) Uani 1 1 d . .
H8 H 0.5890 0.0600 0.6805 0.036 Uiso 1 1 calc R .
C9 C 0.4061(4) 0.1501(2) 0.5787(3) 0.0213(9) Uani 1 1 d . .
H9 H 0.3771 0.1608 0.5251 0.026 Uiso 1 1 calc R .
C10 C 0.3625(4) 0.1778(2) 0.6380(3) 0.0226(10) Uani 1 1 d . .
C11 C 0.5357(4) 0.0814(2) 0.5308(3) 0.0342(12) Uani 1 1 d . .
H11A H 0.6037 0.1039 0.5261 0.051 Uiso 1 1 calc GR .
H11B H 0.4805 0.0847 0.4811 0.051 Uiso 1 1 calc GR .
H11C H 0.5540 0.0379 0.5421 0.051 Uiso 1 1 calc GR .
C12 C 0.2376(4) 0.2811(2) 0.4578(3) 0.0284(11) Uani 1 1 d . .
H12 H 0.2894 0.3124 0.4793 0.034 Uiso 1 1 calc R .
C13 C 0.2036(5) 0.2768(3) 0.3769(3) 0.0344(12) Uani 1 1 d . .
H13 H 0.2308 0.3049 0.3431 0.041 Uiso 1 1 calc R .
C14 C 0.1290(5) 0.2307(3) 0.3459(3) 0.0395(13) Uani 1 1 d . .
H14 H 0.1060 0.2261 0.2902 0.047 Uiso 1 1 calc R .
C15 C 0.0888(4) 0.1921(2) 0.3955(3) 0.0322(11) Uani 1 1 d . .
H15 H 0.0365 0.1609 0.3746 0.039 Uiso 1 1 calc R .
C16 C 0.1244(4) 0.1983(2) 0.4769(3) 0.0233(10) Uani 1 1 d . .
C17 C 0.0852(4) 0.1619(2) 0.5370(3) 0.0224(10) Uani 1 1 d . .
C18 C 0.0059(4) 0.1154(2) 0.5186(3) 0.0315(12) Uani 1 1 d . .
H18 H -0.0248 0.1052 0.4651 0.038 Uiso 1 1 calc R .
C19 C -0.0272(4) 0.0848(2) 0.5792(3) 0.0371(13) Uani 1 1 d . .
H19 H -0.0816 0.0530 0.5678 0.044 Uiso 1 1 calc R .
C20 C 0.0938(4) 0.1442(2) 0.6728(3) 0.0316(12) Uani 1 1 d . .
H20 H 0.1230 0.1532 0.7269 0.038 Uiso 1 1 calc R .
C21 C 0.1318(4) 0.1777(2) 0.6153(3) 0.0242(10) Uani 1 1 d . .
C22 C -0.0224(5) 0.0658(3) 0.7180(4) 0.059(2) Uani 1 1 d . .
H22A H -0.0538 0.0259 0.6979 0.088 Uiso 1 1 calc GR .
H22B H -0.0799 0.0902 0.7360 0.088 Uiso 1 1 calc GR .
H22C H 0.0408 0.0591 0.7623 0.088 Uiso 1 1 calc GR .
C23 C 0.4725(4) 0.3143(2) 0.6466(3) 0.0243(10) Uani 1 1 d . .
H23 H 0.5030 0.2750 0.6392 0.029 Uiso 1 1 calc R .
C24 C 0.5436(4) 0.3631(2) 0.6658(3) 0.0316(11) Uani 1 1 d . .
H24 H 0.6221 0.3577 0.6718 0.038 Uiso 1 1 calc R .
C25 C 0.4999(4) 0.4202(3) 0.6762(3) 0.0373(13) Uani 1 1 d . .
H25 H 0.5479 0.4546 0.6905 0.045 Uiso 1 1 calc R .
C26 C 0.3853(4) 0.4270(2) 0.6658(3) 0.0356(12) Uani 1 1 d . .
H26 H 0.3537 0.4661 0.6728 0.043 Uiso 1 1 calc R .
C27 C 0.3172(4) 0.3764(2) 0.6449(3) 0.0241(10) Uani 1 1 d . .
C28 C 0.1949(4) 0.3793(2) 0.6314(3) 0.0252(10) Uani 1 1 d . .
C29 C 0.1354(4) 0.4342(2) 0.6224(3) 0.0358(12) Uani 1 1 d . .
H29 H 0.1733 0.4726 0.6244 0.043 Uiso 1 1 calc R .
C30 C 0.0193(5) 0.4322(3) 0.6104(3) 0.0417(14) Uani 1 1 d . .
H30 H -0.0231 0.4692 0.6037 0.050 Uiso 1 1 calc R .
C31 C -0.0328(5) 0.3767(3) 0.6084(3) 0.0372(13) Uani 1 1 d . .
H31 H -0.1120 0.3748 0.6012 0.045 Uiso 1 1 calc R .
C32 C 0.0298(4) 0.3229(2) 0.6167(3) 0.0296(11) Uani 1 1 d . .
H32 H -0.0074 0.2843 0.6154 0.035 Uiso 1 1 calc R .
P1 P 0.26005(10) 0.28690(7) 0.13130(7) 0.0285(3) Uani 1 1 d D .
F1 F 0.2641(3) 0.21374(15) 0.13328(18) 0.0456(8) Uani 1 1 d D U
F2 F 0.2555(2) 0.36076(14) 0.12931(17) 0.0403(7) Uani 1 1 d D U
F3 F 0.3645(2) 0.28933(16) 0.20311(17) 0.0448(8) Uani 1 1 d D U
F4 F 0.1545(2) 0.28446(16) 0.05935(17) 0.0439(8) Uani 1 1 d D U
F5 F 0.3422(2) 0.28767(15) 0.07033(17) 0.0419(8) Uani 1 1 d D U
F6 F 0.1766(3) 0.28692(17) 0.19149(18) 0.0494(9) Uani 1 1 d D U
P2 P 0.74399(12) 0.03352(7) 0.37300(8) 0.0361(3) Uani 1 1 d D .
F7 F 0.8075(5) -0.0086(3) 0.4406(3) 0.123(2) Uani 1 1 d D U
F8 F 0.7499(3) 0.08773(16) 0.4359(2) 0.0531(9) Uani 1 1 d D U
F9 F 0.7383(4) -0.0191(2) 0.3096(3) 0.0855(14) Uani 1 1 d D U
F10 F 0.6805(4) 0.0773(2) 0.3062(2) 0.0800(13) Uani 1 1 d D U
F11 F 0.6276(3) 0.01386(19) 0.3918(2) 0.0681(12) Uani 1 1 d D U
F12 F 0.8604(3) 0.0544(3) 0.3549(3) 0.117(2) Uani 1 1 d D U
P3 P -0.27083(15) 0.54014(8) 0.59885(10) 0.0506(4) Uani 1 1 d D .
F13 F -0.3151(3) 0.5743(2) 0.5199(2) 0.0797(14) Uani 1 1 d D U
F14 F -0.1532(3) 0.5729(2) 0.6048(3) 0.0855(15) Uani 1 1 d D U
F15 F -0.2298(4) 0.4864(2) 0.5520(4) 0.144(3) Uani 1 1 d D U
F16 F -0.3900(4) 0.5103(2) 0.5925(4) 0.121(2) Uani 1 1 d D U
F17 F -0.3097(5) 0.5977(3) 0.6417(4) 0.145(3) Uani 1 1 d D U
F18 F -0.2202(9) 0.5084(4) 0.6775(4) 0.267(6) Uani 1 1 d D U
C1S C 0.4856(5) 0.2339(4) 0.3777(4) 0.060(2) Uani 1 1 d . .
H1SA H 0.4203 0.2608 0.3742 0.090 Uiso 1 1 calc GR .
H1SB H 0.5426 0.2548 0.3548 0.090 Uiso 1 1 calc GR .
H1SC H 0.5164 0.2243 0.4334 0.090 Uiso 1 1 calc GR .
C2S C 0.4514(7) 0.1757(3) 0.3335(4) 0.076(3) Uani 1 1 d . .
H2SA H 0.4169 0.1855 0.2778 0.091 Uiso 1 1 calc R .
H2SB H 0.5182 0.1498 0.3335 0.091 Uiso 1 1 calc R .
O1S O 0.3725(3) 0.14203(19) 0.3694(2) 0.0482(10) Uani 1 1 d . .
C3S C 0.3386(7) 0.0862(3) 0.3285(5) 0.083(3) Uani 1 1 d . .
H3SA H 0.4047 0.0597 0.3290 0.099 Uiso 1 1 calc R .
H3SB H 0.3036 0.0953 0.2728 0.099 Uiso 1 1 calc R .
C4S C 0.2571(6) 0.0536(4) 0.3676(6) 0.090(3) Uani 1 1 d . .
H4SA H 0.2914 0.0458 0.4231 0.136 Uiso 1 1 calc GR .
H4SB H 0.2360 0.0143 0.3406 0.136 Uiso 1 1 calc GR .
H4SC H 0.1903 0.0792 0.3647 0.136 Uiso 1 1 calc GR .
C5S C 0.9039(5) -0.1209(3) 1.0210(3) 0.0497(15) Uani 1 1 d . .
H5SA H 0.9042 -0.0872 0.9832 0.075 Uiso 1 1 calc GR .
H5SB H 0.8654 -0.1567 0.9934 0.075 Uiso 1 1 calc GR .
H5SC H 0.9811 -0.1321 1.0450 0.075 Uiso 1 1 calc GR .
C6S C 0.8465(5) -0.1012(3) 1.0820(4) 0.0443(14) Uani 1 1 d . .
N1S N 0.8023(5) -0.0853(3) 1.1302(3) 0.0640(17) Uani 1 1 d . .

loop_
_atom_site_aniso_label
_atom_site_aniso_U_11
_atom_site_aniso_U_22
_atom_site_aniso_U_33
_atom_site_aniso_U_23
_atom_site_aniso_U_13
_atom_site_aniso_U_12
Ir1 0.01617(9) 0.01983(10) 0.01638(9) 0.00212(7) 0.00096(6) -0.00019(7)
N1 0.021(2) 0.025(2) 0.0195(18) 0.0025(16) 0.0006(15) -0.0055(15)
N2 0.022(2) 0.021(2) 0.031(2) -0.0052(17) 0.0003(17) 0.0010(15)
N3 0.021(2) 0.023(2) 0.0225(18) 0.0020(16) 0.0011(15) 0.0051(15)
N4 0.022(2) 0.033(2) 0.049(3) 0.020(2) -0.002(2) -0.0032(18)
N5 0.020(2) 0.022(2) 0.0214(19) 0.0030(15) 0.0022(16) -0.0043(15)
N6 0.020(2) 0.026(2) 0.0200(19) 0.0004(16) 0.0015(16) 0.0041(16)
C1 0.024(3) 0.036(3) 0.022(2) 0.001(2) 0.0063(19) -0.001(2)
C2 0.029(3) 0.040(3) 0.023(2) -0.001(2) 0.008(2) -0.004(2)
C3 0.035(3) 0.044(3) 0.014(2) 0.003(2) 0.002(2) -0.004(2)
C4 0.027(3) 0.037(3) 0.024(2) 0.007(2) -0.001(2) -0.002(2)
C5 0.019(2) 0.025(2) 0.024(2) 0.0047(19) 0.0008(19) -0.0049(18)
C6 0.020(2) 0.025(2) 0.024(2) 0.0028(19) 0.0002(19) -0.0052(18)
C7 0.023(3) 0.032(3) 0.026(2) 0.005(2) -0.004(2) -0.003(2)
C8 0.028(3) 0.023(2) 0.036(3) 0.003(2) 0.000(2) 0.005(2)
C9 0.017(2) 0.023(2) 0.022(2) -0.0005(18) -0.0034(18) -0.0012(17)
C10 0.018(2) 0.022(2) 0.026(2) 0.0016(19) 0.0004(19) -0.0006(18)
C11 0.031(3) 0.033(3) 0.036(3) -0.014(2) 0.000(2) 0.008(2)
C12 0.037(3) 0.027(3) 0.021(2) 0.003(2) 0.006(2) 0.004(2)
C13 0.039(3) 0.043(3) 0.022(2) 0.007(2) 0.006(2) 0.004(2)
C14 0.041(3) 0.053(4) 0.021(2) -0.005(2) -0.002(2) 0.008(3)
C15 0.024(3) 0.039(3) 0.031(3) -0.008(2) -0.001(2) 0.003(2)
C16 0.017(2) 0.026(2) 0.025(2) -0.0048(19) 0.0016(18) 0.0064(18)
C17 0.015(2) 0.021(2) 0.029(2) 0.0008(19) 0.0015(19) 0.0042(17)
C18 0.019(3) 0.028(3) 0.043(3) -0.007(2) -0.002(2) 0.001(2)
C19 0.020(3) 0.027(3) 0.059(4) 0.004(3) -0.002(2) -0.004(2)
C20 0.020(3) 0.034(3) 0.036(3) 0.014(2) -0.004(2) -0.005(2)
C21 0.015(2) 0.022(2) 0.033(3) 0.002(2) -0.0012(19) 0.0024(18)
C22 0.038(3) 0.064(4) 0.066(4) 0.046(4) -0.010(3) -0.021(3)
C23 0.025(3) 0.028(3) 0.020(2) 0.0017(19) 0.0055(19) -0.0018(19)
C24 0.021(3) 0.046(3) 0.029(3) -0.006(2) 0.008(2) -0.006(2)
C25 0.035(3) 0.038(3) 0.042(3) -0.014(3) 0.016(2) -0.018(2)
C26 0.041(3) 0.031(3) 0.035(3) -0.010(2) 0.007(2) -0.006(2)
C27 0.027(3) 0.027(2) 0.018(2) 0.0009(18) 0.0039(19) -0.0004(19)
C28 0.028(3) 0.024(2) 0.023(2) 0.0001(19) 0.003(2) 0.0003(19)
C29 0.037(3) 0.026(3) 0.042(3) 0.001(2) 0.005(2) 0.003(2)
C30 0.041(3) 0.033(3) 0.046(3) -0.002(3) -0.004(3) 0.018(3)
C31 0.028(3) 0.040(3) 0.040(3) -0.003(2) -0.002(2) 0.013(2)
C32 0.021(3) 0.041(3) 0.027(3) -0.001(2) 0.004(2) 0.001(2)
P1 0.0196(6) 0.0462(8) 0.0197(6) -0.0007(6) 0.0039(5) -0.0006(6)
F1 0.0391(19) 0.0443(19) 0.051(2) 0.0067(16) 0.0031(16) -0.0057(15)
F2 0.0305(17) 0.0513(19) 0.0386(17) -0.0024(15) 0.0060(14) 0.0016(14)
F3 0.0333(18) 0.062(2) 0.0311(16) 0.0064(15) -0.0109(13) -0.0059(15)
F4 0.0299(17) 0.062(2) 0.0338(17) -0.0050(15) -0.0076(13) 0.0014(15)
F5 0.0368(18) 0.057(2) 0.0378(17) 0.0011(15) 0.0208(14) 0.0032(15)
F6 0.044(2) 0.072(2) 0.0393(18) -0.0054(17) 0.0244(15) -0.0083(17)
P2 0.0327(8) 0.0408(8) 0.0335(7) -0.0084(6) 0.0036(6) 0.0001(6)
F7 0.150(5) 0.121(5) 0.086(3) 0.021(3) -0.005(3) 0.092(4)
F8 0.045(2) 0.064(2) 0.053(2) -0.0278(18) 0.0143(17) -0.0149(17)
F9 0.075(3) 0.083(3) 0.097(3) -0.057(3) 0.015(3) -0.004(2)
F10 0.114(4) 0.073(3) 0.047(2) 0.016(2) 0.002(2) 0.006(3)
F11 0.060(3) 0.074(3) 0.076(3) -0.025(2) 0.028(2) -0.035(2)
F12 0.055(3) 0.222(6) 0.088(3) -0.097(4) 0.046(2) -0.066(3)
P3 0.0627(11) 0.0487(10) 0.0362(8) 0.0120(7) 0.0002(8) -0.0015(8)
F13 0.057(3) 0.103(4) 0.069(3) 0.037(2) -0.013(2) -0.016(2)
F14 0.034(2) 0.107(4) 0.103(3) -0.060(3) -0.017(2) 0.004(2)
F15 0.056(3) 0.079(3) 0.260(7) -0.102(4) -0.052(4) 0.021(2)
F16 0.116(4) 0.077(3) 0.185(6) 0.029(4) 0.066(4) -0.040(3)
F17 0.166(6) 0.138(5) 0.172(6) -0.089(5) 0.130(5) -0.060(4)
F18 0.427(15) 0.193(8) 0.113(5) 0.115(6) -0.104(7) -0.075(9)
C1S 0.033(4) 0.095(6) 0.052(4) 0.016(4) 0.005(3) -0.001(3)
C2S 0.118(7) 0.065(5) 0.059(5) 0.026(4) 0.050(5) 0.040(5)
O1S 0.044(2) 0.050(3) 0.045(2) -0.013(2) -0.0038(19) 0.010(2)
C3S 0.096(6) 0.052(5) 0.074(5) -0.030(4) -0.043(5) 0.037(4)
C4S 0.033(4) 0.052(4) 0.171(10) -0.040(5) -0.017(5) 0.008(3)
C5S 0.046(4) 0.058(4) 0.045(3) -0.009(3) 0.008(3) 0.005(3)
C6S 0.047(4) 0.045(4) 0.040(3) -0.006(3) 0.007(3) -0.018(3)
N1S 0.075(4) 0.072(4) 0.052(3) -0.017(3) 0.028(3) -0.034(3)

loop_
_atom_type_symbol
_atom_type_description
_atom_type_scat_dispersion_real
_atom_type_scat_dispersion_imag
_atom_type_scat_source
C C 0.0033 0.0016 'International Tables Vol C Tables 4.2.6.8 and 6.1.1.4'
H H 0.0000 0.0000 'International Tables Vol C Tables 4.2.6.8 and 6.1.1.4'
F F 0.0171 0.0103 'International Tables Vol C Tables 4.2.6.8 and 6.1.1.4'
Ir Ir -1.4442 7.9887 'International Tables Vol C Tables 4.2.6.8 and 6.1.1.4'
N N 0.0061 0.0033 'International Tables Vol C Tables 4.2.6.8 and 6.1.1.4'
O O 0.0106 0.0060 'International Tables Vol C Tables 4.2.6.8 and 6.1.1.4'
P P 0.1023 0.0942 'International Tables Vol C Tables 4.2.6.8 and 6.1.1.4'

loop_
_geom_angle_atom_site_label_1
_geom_angle_atom_site_label_2
_geom_angle_atom_site_label_3
_geom_angle
N1 Ir1 N5 86.81(14)
N1 Ir1 N6 96.40(14)
N3 Ir1 N1 174.13(14)
N3 Ir1 N5 98.10(14)
N3 Ir1 N6 87.86(14)
N5 Ir1 N6 77.02(14)
C10 Ir1 N1 80.08(17)
C10 Ir1 N3 96.12(16)
C10 Ir1 N5 96.39(16)
C10 Ir1 N6 172.76(16)
C21 Ir1 N1 95.72(17)
C21 Ir1 N3 79.53(17)
C21 Ir1 N5 176.30(15)
C21 Ir1 N6 99.97(16)
C21 Ir1 C10 86.72(18)
C1 N1 Ir1 124.7(3)
C1 N1 C5 119.1(4)
C5 N1 Ir1 116.2(3)
C8 N2 C9 121.6(4)
C8 N2 C11 119.0(4)
C9 N2 C11 119.3(4)
C12 N3 Ir1 124.9(3)
C12 N3 C16 118.7(4)
C16 N3 Ir1 116.4(3)
C19 N4 C20 121.4(5)
C19 N4 C22 118.9(5)
C20 N4 C22 119.7(5)
C23 N5 Ir1 124.9(3)
C23 N5 C27 119.0(4)
C27 N5 Ir1 115.6(3)
C28 N6 Ir1 114.9(3)
C32 N6 Ir1 125.7(3)
C32 N6 C28 119.3(4)
N1 C1 H1 119.0
N1 C1 C2 121.9(5)
C2 C1 H1 119.0
C1 C2 H2 120.6
C3 C2 C1 118.9(5)
C3 C2 H2 120.6
C2 C3 H3 120.2
C4 C3 C2 119.6(4)
C4 C3 H3 120.2
C3 C4 H4 120.3
C3 C4 C5 119.3(5)
C5 C4 H4 120.3
N1 C5 C4 121.1(4)
N1 C5 C6 113.5(4)
C4 C5 C6 125.4(4)
C7 C6 C5 123.4(4)
C7 C6 C10 121.1(4)
C10 C6 C5 115.4(4)
C6 C7 H7 120.5
C8 C7 C6 119.0(4)
C8 C7 H7 120.5
N2 C8 C7 120.4(4)
N2 C8 H8 119.8
C7 C8 H8 119.8
N2 C9 H9 119.4
N2 C9 C10 121.3(4)
C10 C9 H9 119.4
C6 C10 Ir1 114.6(3)
C9 C10 Ir1 128.7(3)
C9 C10 C6 116.6(4)
N2 C11 H11A 109.5
N2 C11 H11B 109.5
N2 C11 H11C 109.5
H11A C11 H11B 109.5
H11A C11 H11C 109.5
H11B C11 H11C 109.5
N3 C12 H12 118.8
N3 C12 C13 122.4(5)
C13 C12 H12 118.8
C12 C13 H13 120.7
C12 C13 C14 118.6(5)
C14 C13 H13 120.7
C13 C14 H14 120.2
C15 C14 C13 119.6(5)
C15 C14 H14 120.2
C14 C15 H15 120.0
C14 C15 C16 120.0(5)
C16 C15 H15 120.0
N3 C16 C15 120.6(4)
N3 C16 C17 113.4(4)
C15 C16 C17 125.9(4)
C18 C17 C16 123.0(4)
C18 C17 C21 121.8(4)
C21 C17 C16 115.3(4)
C17 C18 H18 120.7
C19 C18 C17 118.6(5)
C19 C18 H18 120.7
N4 C19 C18 120.4(5)
N4 C19 H19 119.8
C18 C19 H19 119.8
N4 C20 H20 119.0
N4 C20 C21 122.1(5)
C21 C20 H20 119.0
C17 C21 Ir1 115.3(3)
C20 C21 Ir1 129.0(4)
C20 C21 C17 115.7(4)
N4 C22 H22A 109.5
N4 C22 H22B 109.5
N4 C22 H22C 109.5
H22A C22 H22B 109.5
H22A C22 H22C 109.5
H22B C22 H22C 109.5
N5 C23 H23 118.8
N5 C23 C24 122.4(5)
C24 C23 H23 118.8
C23 C24 H24 120.5
C23 C24 C25 119.0(5)
C25 C24 H24 120.5
C24 C25 H25 120.4
C24 C25 C26 119.3(5)
C26 C25 H25 120.4
C25 C26 H26 120.3
C27 C26 C25 119.3(5)
C27 C26 H26 120.3
N5 C27 C26 120.9(4)
N5 C27 C28 115.8(4)
C26 C27 C28 123.3(4)
N6 C28 C27 115.8(4)
N6 C28 C29 120.9(4)
C29 C28 C27 123.2(4)
C28 C29 H29 120.5
C28 C29 C30 119.0(5)
C30 C29 H29 120.5
C29 C30 H30 120.3
C31 C30 C29 119.3(5)
C31 C30 H30 120.3
C30 C31 H31 120.1
C30 C31 C32 119.8(5)
C32 C31 H31 120.1
N6 C32 C31 121.5(5)
N6 C32 H32 119.2
C31 C32 H32 119.2
F1 P1 F2 179.82(19)
F1 P1 F4 90.02(18)
F1 P1 F5 90.20(18)
F1 P1 F6 90.43(19)
F3 P1 F1 89.98(18)
F3 P1 F2 90.12(17)
F3 P1 F4 179.72(19)
F3 P1 F5 90.06(17)
F3 P1 F6 90.58(18)
F4 P1 F2 89.88(17)
F5 P1 F2 89.94(17)
F5 P1 F4 90.22(17)
F5 P1 F6 179.1(2)
F6 P1 F2 89.43(18)
F6 P1 F4 89.15(18)
F7 P2 F8 88.7(3)
F7 P2 F9 92.3(3)
F7 P2 F10 178.7(3)
F7 P2 F11 91.1(3)
F7 P2 F12 89.2(3)
F9 P2 F8 178.9(3)
F9 P2 F11 91.9(2)
F9 P2 F12 89.2(2)
F10 P2 F8 90.0(2)
F10 P2 F9 89.0(3)
F10 P2 F11 89.1(2)
F10 P2 F12 90.6(3)
F11 P2 F8 88.70(19)
F11 P2 F12 178.9(3)
F12 P2 F8 90.3(2)
F13 P3 F14 89.5(2)
F13 P3 F15 89.6(3)
F13 P3 F16 89.1(3)
F13 P3 F17 87.1(3)
F15 P3 F14 89.2(3)
F15 P3 F16 92.7(3)
F15 P3 F17 175.8(4)
F16 P3 F14 177.6(3)
F17 P3 F14 88.3(3)
F17 P3 F16 89.8(3)
F18 P3 F13 176.5(4)
F18 P3 F14 87.0(4)
F18 P3 F15 90.5(5)
F18 P3 F16 94.4(4)
F18 P3 F17 92.6(5)
H1SA C1S H1SB 109.5
H1SA C1S H1SC 109.5
H1SB C1S H1SC 109.5
C2S C1S H1SA 109.5
C2S C1S H1SB 109.5
C2S C1S H1SC 109.5
C1S C2S H2SA 109.6
C1S C2S H2SB 109.6
H2SA C2S H2SB 108.1
O1S C2S C1S 110.5(5)
O1S C2S H2SA 109.6
O1S C2S H2SB 109.6
C3S O1S C2S 111.7(6)
O1S C3S H3SA 109.8
O1S C3S H3SB 109.8
O1S C3S C4S 109.6(7)
H3SA C3S H3SB 108.2
C4S C3S H3SA 109.8
C4S C3S H3SB 109.8
C3S C4S H4SA 109.5
C3S C4S H4SB 109.5
C3S C4S H4SC 109.5
H4SA C4S H4SB 109.5
H4SA C4S H4SC 109.5
H4SB C4S H4SC 109.5
H5SA C5S H5SB 109.5
H5SA C5S H5SC 109.5
H5SB C5S H5SC 109.5
C6S C5S H5SA 109.5
C6S C5S H5SB 109.5
C6S C5S H5SC 109.5
N1S C6S C5S 179.2(7)

loop_
_geom_bond_atom_site_label_1
_geom_bond_atom_site_label_2
_geom_bond_distance
Ir1 N1 2.052(4)
Ir1 N3 2.049(4)
Ir1 N5 2.124(4)
Ir1 N6 2.140(4)
Ir1 C10 2.014(4)
Ir1 C21 2.011(5)
N1 C1 1.344(6)
N1 C5 1.364(6)
N2 C8 1.347(6)
N2 C9 1.352(6)
N2 C11 1.472(6)
N3 C12 1.346(6)
N3 C16 1.363(6)
N4 C19 1.334(7)
N4 C20 1.352(6)
N4 C22 1.473(7)
N5 C23 1.342(6)
N5 C27 1.353(6)
N6 C28 1.360(6)
N6 C32 1.337(6)
C1 H1 0.9500
C1 C2 1.388(6)
C2 H2 0.9500
C2 C3 1.383(7)
C3 H3 0.9500
C3 C4 1.380(7)
C4 H4 0.9500
C4 C5 1.385(6)
C5 C6 1.467(6)
C6 C7 1.389(6)
C6 C10 1.411(6)
C7 H7 0.9500
C7 C8 1.364(7)
C8 H8 0.9500
C9 H9 0.9500
C9 C10 1.384(6)
C11 H11A 0.9800
C11 H11B 0.9800
C11 H11C 0.9800
C12 H12 0.9500
C12 C13 1.376(6)
C13 H13 0.9500
C13 C14 1.386(8)
C14 H14 0.9500
C14 C15 1.360(8)
C15 H15 0.9500
C15 C16 1.390(6)
C16 C17 1.459(6)
C17 C18 1.390(6)
C17 C21 1.397(6)
C18 H18 0.9500
C18 C19 1.368(7)
C19 H19 0.9500
C20 H20 0.9500
C20 C21 1.385(6)
C22 H22A 0.9800
C22 H22B 0.9800
C22 H22C 0.9800
C23 H23 0.9500
C23 C24 1.365(6)
C24 H24 0.9500
C24 C25 1.376(7)
C25 H25 0.9500
C25 C26 1.382(7)
C26 H26 0.9500
C26 C27 1.380(7)
C27 C28 1.464(7)
C28 C29 1.388(7)
C29 H29 0.9500
C29 C30 1.391(7)
C30 H30 0.9500
C30 C31 1.359(8)
C31 H31 0.9500
C31 C32 1.386(7)
C32 H32 0.9500
P1 F1 1.588(4)
P1 F2 1.603(3)
P1 F3 1.588(3)
P1 F4 1.598(3)
P1 F5 1.595(3)
P1 F6 1.597(3)
P2 F7 1.559(4)
P2 F8 1.592(3)
P2 F9 1.573(4)
P2 F10 1.571(4)
P2 F11 1.580(4)
P2 F12 1.582(4)
P3 F13 1.548(4)
P3 F14 1.587(4)
P3 F15 1.559(5)
P3 F16 1.576(5)
P3 F17 1.574(5)
P3 F18 1.535(5)
C1S H1SA 0.9800
C1S H1SB 0.9800
C1S H1SC 0.9800
C1S C2S 1.490(10)
C2S H2SA 0.9900
C2S H2SB 0.9900
C2S O1S 1.446(8)
O1S C3S 1.419(8)
C3S H3SA 0.9900
C3S H3SB 0.9900
C3S C4S 1.490(12)
C4S H4SA 0.9800
C4S H4SB 0.9800
C4S H4SC 0.9800
C5S H5SA 0.9800
C5S H5SB 0.9800
C5S H5SC 0.9800
C5S C6S 1.444(8)
C6S N1S 1.134(7)

loop_
_geom_torsion_atom_site_label_1
_geom_torsion_atom_site_label_2
_geom_torsion_atom_site_label_3
_geom_torsion_atom_site_label_4
_geom_torsion
Ir1 N1 C1 C2 178.8(4)
Ir1 N1 C5 C4 -177.3(3)
Ir1 N1 C5 C6 4.9(5)
Ir1 N3 C12 C13 179.5(4)
Ir1 N3 C16 C15 -178.9(3)
Ir1 N3 C16 C17 2.9(5)
Ir1 N5 C23 C24 -168.4(3)
Ir1 N5 C27 C26 168.0(4)
Ir1 N5 C27 C28 -10.3(5)
Ir1 N6 C28 C27 -5.6(5)
Ir1 N6 C28 C29 173.2(4)
Ir1 N6 C32 C31 -173.6(4)
N1 C1 C2 C3 -1.7(8)
N1 C5 C6 C7 173.7(4)
N1 C5 C6 C10 -2.2(6)
N2 C9 C10 Ir1 175.6(3)
N2 C9 C10 C6 -1.1(6)
N3 C12 C13 C14 -0.7(8)
N3 C16 C17 C18 178.4(4)
N3 C16 C17 C21 -0.6(6)
N4 C20 C21 Ir1 -178.9(4)
N4 C20 C21 C17 0.0(7)
N5 C23 C24 C25 -0.2(7)
N5 C27 C28 N6 10.5(6)
N5 C27 C28 C29 -168.2(4)
N6 C28 C29 C30 1.8(8)
C1 N1 C5 C4 2.5(7)
C1 N1 C5 C6 -175.3(4)
C1 C2 C3 C4 3.1(8)
C2 C3 C4 C5 -1.7(8)
C3 C4 C5 N1 -1.1(7)
C3 C4 C5 C6 176.4(4)
C4 C5 C6 C7 -4.0(7)
C4 C5 C6 C10 -179.9(4)
C5 N1 C1 C2 -1.1(7)
C5 C6 C7 C8 -174.3(4)
C5 C6 C10 Ir1 -1.5(5)
C5 C6 C10 C9 175.6(4)
C6 C7 C8 N2 -0.9(7)
C7 C6 C10 Ir1 -177.5(3)
C7 C6 C10 C9 -0.4(6)
C8 N2 C9 C10 1.7(7)
C9 N2 C8 C7 -0.6(7)
C10 C6 C7 C8 1.4(7)
C11 N2 C8 C7 178.8(4)
C11 N2 C9 C10 -177.7(4)
C12 N3 C16 C15 1.7(6)
C12 N3 C16 C17 -176.5(4)
C12 C13 C14 C15 1.8(8)
C13 C14 C15 C16 -1.2(8)
C14 C15 C16 N3 -0.6(7)
C14 C15 C16 C17 177.4(5)
C15 C16 C17 C18 0.3(7)
C15 C16 C17 C21 -178.6(4)
C16 N3 C12 C13 -1.1(7)
C16 C17 C18 C19 -178.7(4)
C16 C17 C21 Ir1 -2.1(5)
C16 C17 C21 C20 178.9(4)
C17 C18 C19 N4 -0.3(7)
C18 C17 C21 Ir1 178.9(3)
C18 C17 C21 C20 -0.1(7)
C19 N4 C20 C21 0.0(8)
C20 N4 C19 C18 0.2(8)
C21 C17 C18 C19 0.2(7)
C22 N4 C19 C18 179.1(5)
C22 N4 C20 C21 -178.9(5)
C23 N5 C27 C26 -4.1(6)
C23 N5 C27 C28 177.7(4)
C23 C24 C25 C26 -1.1(8)
C24 C25 C26 C27 -0.1(8)
C25 C26 C27 N5 2.8(7)
C25 C26 C27 C28 -179.1(5)
C26 C27 C28 N6 -167.7(4)
C26 C27 C28 C29 13.6(7)
C27 N5 C23 C24 2.9(7)
C27 C28 C29 C30 -179.5(5)
C28 N6 C32 C31 2.5(7)
C28 C29 C30 C31 0.5(8)
C29 C30 C31 C32 -1.2(8)
C30 C31 C32 N6 -0.2(8)
C32 N6 C28 C27 178.0(4)
C32 N6 C28 C29 -3.3(7)
C1S C2S O1S C3S -179.9(5)
C2S O1S C3S C4S -179.7(6)
